data_1531699
loop_
_publ_author_name
'Kirk, C.A.'
'West, A.R.'

_publ_section_title
;
 Crystal structure of the perovskite-related phase of approximate
 composition La Li1/3 Ti2/3 O3
;
_journal_name_full 'Solid State Sciences'
_journal_page_first 1163
_journal_page_last 1166
_journal_volume 4
_journal_year 2002
_chemical_formula_sum 'La Li0.333 O3 Ti0.667'
_chemical_name_systematic 'La (Li0.333 Ti0.667) O3'
_space_group_IT_number 14
_symmetry_space_group_name_Hall '-P 2yn'
_symmetry_space_group_name_H-M 'P 1 21/n 1'
_cell_angle_alpha 90
_cell_angle_beta 89.834
_cell_angle_gamma 90
_cell_formula_units_Z 4
_cell_length_a 5.5639
_cell_length_b 5.5688
_cell_length_c 7.849
_cell_volume 243.194
_citation_journal_id_ASTM SSSCFJ
_cod_data_source_file Kirk_SSSCFJ_2002_893.cif
_cod_data_source_block La1Li0.333O3Ti0.667
_cod_original_cell_volume 243.1943
_cod_original_sg_symbol_Hall '-P 2ybc (x-z,y,z)'
_cod_original_formula_sum 'La1 Li0.333 O3 Ti0.667'
_cod_database_code 1531699

loop_
_symmetry_equiv_pos_as_xyz
x,y,z
-x+1/2,y+1/2,-z+1/2
-x,-y,-z
x-1/2,-y-1/2,z-1/2

loop_
_atom_site_label
_atom_site_type_symbol
_atom_site_fract_x
_atom_site_fract_y
_atom_site_fract_z
_atom_site_occupancy
_atom_site_U_iso_or_equiv
La1 La+3 0.494 0.5347 0.2484 1 0.0
O1 O-2 0.2809 0.2936 0.0376 1 0.0
Li1 Li+1 0 0.5 0 0.667 0.0
Ti2 Ti+4 0 0.5 0 0.333 0.0
Ti1 Ti+4 0.5 0 0 1 0.0
O3 O-2 0.5745 0.9862 0.2541 1 0.0
O2 O-2 0.2114 0.7812 0.0419 1 0.0
